data_1569474
loop_
_publ_author_name
'Gai, Shuangshuang'
'He, Liqin'
'He, Mingxian'
'Zhong, Xuwei'
'Jiang, Caiyun'
'Qin, Yiming'
'Jiang, Ming'

_publ_section_title
;
 Anticancer Activity and Mode of Action of Cu(II), Zn(II), and Mn(II)
 Complexes with 5-Chloro-2-<i>N</i>-(2-quinolylmethylene)aminophenol.
;
_journal_issue 12
_journal_name_full 'Molecules (Basel, Switzerland)'
_journal_page_first 4876
_journal_paper_doi 10.3390/molecules28124876
_journal_volume 28
_journal_year 2023
_chemical_formula_moiety 'C21 H15 Cl2 N3 O Zn'
_chemical_formula_sum 'C21 H15 Cl2 N3 O Zn'
_chemical_formula_weight 461.63
_space_group_crystal_system triclinic
_space_group_IT_number 2
_space_group_name_Hall '-P 1'
_space_group_name_H-M_alt 'P -1'
_atom_sites_solution_hydrogens geom
_atom_sites_solution_primary direct
_atom_sites_solution_secondary difmap
_audit_creation_date 2023-06-01
_audit_creation_method
;
Olex2 1.2
(compiled 2018.05.29 svn.r3508 for OlexSys, GUI svn.r5506)
;
_cell_angle_alpha 79.41(5)
_cell_angle_beta 64.70(6)
_cell_angle_gamma 87.98(4)
_cell_formula_units_Z 2
_cell_length_a 9.607(5)
_cell_length_b 10.533(6)
_cell_length_c 11.070(7)
_cell_measurement_reflns_used 3352
_cell_measurement_temperature 293(2)
_cell_measurement_theta_max 0.21
_cell_measurement_theta_min 0.19
_cell_volume 994.3(11)
_computing_molecular_graphics 'Olex2 (Dolomanov et al., 2009)'
_computing_publication_material 'Olex2 (Dolomanov et al., 2009)'
_computing_structure_refinement 'XL (Sheldrick, 2008)'
_computing_structure_solution 'SHELXS-97 (Sheldrick, 1990)'
_diffrn_ambient_temperature 296.15
_diffrn_measured_fraction_theta_full 0.982
_diffrn_measured_fraction_theta_max 0.982
_diffrn_measurement_device_type 'Bruker SMART APEX CCD'
_diffrn_radiation_monochromator graphite
_diffrn_radiation_type MoK\a
_diffrn_radiation_wavelength 0.71073
_diffrn_reflns_av_R_equivalents 0.0826
_diffrn_reflns_av_unetI/netI 0.1103
_diffrn_reflns_limit_h_max 11
_diffrn_reflns_limit_h_min -11
_diffrn_reflns_limit_k_max 12
_diffrn_reflns_limit_k_min -12
_diffrn_reflns_limit_l_max 13
_diffrn_reflns_limit_l_min -13
_diffrn_reflns_number 7331
_diffrn_reflns_theta_full 25.02
_diffrn_reflns_theta_max 25.02
_diffrn_reflns_theta_min 3.11
_diffrn_source 'fine-focus sealed tube'
_exptl_absorpt_coefficient_mu 1.520
_exptl_absorpt_correction_T_max 0.7715
_exptl_absorpt_correction_T_min 0.7309
_exptl_crystal_colour 'dull dark brown'
_exptl_crystal_colour_lustre dull
_exptl_crystal_colour_modifier dark
_exptl_crystal_colour_primary brown
_exptl_crystal_density_diffrn 1.542
_exptl_crystal_density_method 'not measured'
_exptl_crystal_description block
_exptl_crystal_F_000 468
_exptl_crystal_size_max 0.22
_exptl_crystal_size_mid 0.19
_exptl_crystal_size_min 0.18
_refine_diff_density_max 1.085
_refine_diff_density_min -1.148
_refine_diff_density_rms 0.129
_refine_ls_extinction_method none
_refine_ls_goodness_of_fit_ref 1.009
_refine_ls_hydrogen_treatment constr
_refine_ls_matrix_type full
_refine_ls_number_parameters 253
_refine_ls_number_reflns 3451
_refine_ls_number_restraints 0
_refine_ls_restrained_S_all 1.009
_refine_ls_R_factor_all 0.1161
_refine_ls_R_factor_gt 0.0751
_refine_ls_shift/su_max 0.000
_refine_ls_shift/su_mean 0.000
_refine_ls_structure_factor_coef Fsqd
_refine_ls_weighting_details 'calc w=1/[\s^2^(Fo^2^)+(0.1336P)^2^+0.0000P] where P=(Fo^2^+2Fc^2^)/3'
_refine_ls_weighting_scheme calc
_refine_ls_wR_factor_gt 0.1902
_refine_ls_wR_factor_ref 0.2492
_reflns_number_gt 2072
_reflns_number_total 3451
_reflns_threshold_expression >2sigma(I)
_cod_data_source_file C2.cif
_cod_data_source_block ov_1124-yf-jm-ii06
_cod_original_cell_volume 994.3(10)
_cod_database_code 1569474
_olex2_refinement_description
;
1. Fixed Uiso
 At 1.2 times of:
  All C(H) groups
2.a Aromatic/amide H refined with riding coordinates:
 C7(H7), C11(H11), C13(H13), C15(H15), C16(H16), C17(H17), C20(H20), C21(H21),
 C23(H23), C25(H25), C26(H26), C27(H27), C28(H28), C30(H30), C31(H31)
;
_olex2_submission_special_instructions 'No special instructions were received'

loop_
_space_group_symop_id
_space_group_symop_operation_xyz
1 'x, y, z'
2 '-x, -y, -z'

loop_
_atom_site_label
_atom_site_type_symbol
_atom_site_fract_x
_atom_site_fract_y
_atom_site_fract_z
_atom_site_U_iso_or_equiv
_atom_site_adp_type
_atom_site_occupancy
_atom_site_calc_flag
_atom_site_disorder_assembly
_atom_site_disorder_group
_atom_site_refinement_flags_posn
Zn1 Zn 0.48044(8) 0.13471(8) 0.26357(7) 0.0515(4) Uani 1 d . . .
Cl Cl 0.1250(3) 0.5609(3) 0.6850(3) 0.1034(9) Uani 1 d . . .
N N 0.7044(5) 0.0218(5) 0.2430(5) 0.0442(13) Uani 1 d . . .
C4 C 0.3254(8) 0.3086(7) 0.4403(6) 0.0524(17) Uani 1 d . . .
O O 0.3134(5) 0.2629(5) 0.3451(5) 0.0623(13) Uani 1 d . . .
C6 C 0.4415(7) 0.2636(7) 0.4851(7) 0.0504(16) Uani 1 d . . .
C7 C 0.3565(10) 0.3982(8) 0.6548(8) 0.070(2) Uani 1 d . . .
H7 H 0.3637 0.4284 0.7258 0.084 Uiso 1 calc . . R
C9 C 0.9087(7) -0.1271(7) 0.1741(6) 0.0501(16) Uani 1 d . . .
C10 C 0.7855(7) -0.0614(7) 0.1600(7) 0.0475(16) Uani 1 d . . .
C11 C 0.2267(8) 0.4020(8) 0.5069(7) 0.065(2) Uani 1 d . . .
H11 H 0.1498 0.4345 0.4816 0.079 Uiso 1 calc . . R
C13 C 0.7136(9) 0.4782(8) -0.0172(9) 0.075(2) Uani 1 d . . .
H13 H 0.7577 0.5513 -0.0087 0.089 Uiso 1 calc . . R
N0AA N 0.5385(6) 0.1757(6) 0.4118(6) 0.0507(14) Uani 1 d . . .
C15 C 0.5890(8) 0.2627(8) -0.0341(7) 0.0574(18) Uani 1 d . . .
H15 H 0.5458 0.1886 -0.0416 0.069 Uiso 1 calc . . R
C16 C 0.9478(8) -0.2254(7) -0.0160(8) 0.062(2) Uani 1 d . . .
H16 H 1.0032 -0.2790 -0.0766 0.075 Uiso 1 calc . . R
C17 C 0.6476(9) 0.3597(9) -0.1455(8) 0.074(2) Uani 1 d . . .
H17 H 0.6465 0.3500 -0.2269 0.089 Uiso 1 calc . . R
N1AA N 0.5902(6) 0.2682(5) 0.0845(5) 0.0486(13) Uani 1 d . . .
C20 C 0.6566(8) 0.1285(7) 0.4257(7) 0.0577(19) Uani 1 d . . .
H20 H 0.6847 0.1509 0.4900 0.069 Uiso 1 calc . . R
C21 C 0.6530(8) 0.3758(7) 0.0915(7) 0.0603(19) Uani 1 d . . .
H21 H 0.6563 0.3824 0.1728 0.072 Uiso 1 calc . . R
C22 C 0.2464(9) 0.4433(8) 0.6088(8) 0.067(2) Uani 1 d . . .
C23 C 0.7441(7) -0.0784(7) 0.0556(7) 0.0555(18) Uani 1 d . . .
H23 H 0.6635 -0.0343 0.0448 0.067 Uiso 1 calc . . R
C24 C 0.7460(7) 0.0392(7) 0.3389(6) 0.0463(15) Uani 1 d . . .
C25 C 0.4540(9) 0.3081(8) 0.5927(7) 0.063(2) Uani 1 d . . .
H25 H 0.5284 0.2763 0.6216 0.075 Uiso 1 calc . . R
C26 C 0.9878(8) -0.2108(7) 0.0840(8) 0.0605(19) Uani 1 d . . .
H26 H 1.0683 -0.2565 0.0934 0.073 Uiso 1 calc . . R
C27 C 0.9520(7) -0.1043(8) 0.2752(8) 0.063(2) Uani 1 d . . .
H27 H 1.0354 -0.1445 0.2848 0.075 Uiso 1 calc . . R
C28 C 0.7080(9) 0.4712(8) -0.1363(8) 0.069(2) Uani 1 d . . .
H28 H 0.7442 0.5402 -0.2094 0.083 Uiso 1 calc . . R
C30 C 0.8251(8) -0.1612(7) -0.0291(7) 0.0598(19) Uani 1 d . . .
H30 H 0.7972 -0.1746 -0.0968 0.072 Uiso 1 calc . . R
C31 C 0.8700(7) -0.0229(8) 0.3575(7) 0.060(2) Uani 1 d . . .
H31 H 0.8948 -0.0077 0.4263 0.072 Uiso 1 calc . . R
Cl0A Cl 0.34490(19) -0.02458(18) 0.24977(18) 0.0579(5) Uani 1 d . . .

loop_
_atom_site_aniso_label
_atom_site_aniso_U_11
_atom_site_aniso_U_22
_atom_site_aniso_U_33
_atom_site_aniso_U_23
_atom_site_aniso_U_13
_atom_site_aniso_U_12
Zn1 0.0582(6) 0.0537(6) 0.0451(6) -0.0145(4) -0.0218(4) -0.0046(4)
Cl 0.0867(15) 0.0887(19) 0.113(2) -0.0624(16) -0.0051(14) 0.0053(13)
N 0.039(3) 0.052(4) 0.041(3) -0.011(2) -0.015(2) -0.005(2)
C4 0.063(4) 0.053(4) 0.031(3) -0.014(3) -0.007(3) -0.011(3)
O 0.062(3) 0.079(4) 0.049(3) -0.024(3) -0.022(2) 0.010(3)
C6 0.052(4) 0.051(4) 0.043(4) -0.010(3) -0.013(3) -0.013(3)
C7 0.080(5) 0.064(6) 0.063(5) -0.033(4) -0.019(4) -0.004(4)
C9 0.036(3) 0.061(4) 0.046(4) -0.008(3) -0.010(3) -0.011(3)
C10 0.038(3) 0.058(4) 0.043(4) -0.009(3) -0.014(3) -0.007(3)
C11 0.054(4) 0.072(6) 0.054(5) -0.020(4) -0.005(3) -0.007(4)
C13 0.067(5) 0.068(6) 0.072(6) -0.019(5) -0.010(4) -0.012(4)
N0AA 0.045(3) 0.055(4) 0.048(3) -0.013(3) -0.014(2) -0.006(3)
C15 0.058(4) 0.067(5) 0.053(4) -0.020(4) -0.025(3) -0.007(4)
C16 0.060(4) 0.050(5) 0.072(5) -0.030(4) -0.017(4) 0.004(4)
C17 0.069(5) 0.095(8) 0.061(5) -0.003(5) -0.035(4) -0.002(5)
N1AA 0.052(3) 0.052(4) 0.041(3) -0.018(3) -0.014(2) -0.004(3)
C20 0.060(4) 0.063(5) 0.042(4) -0.007(3) -0.014(3) -0.019(4)
C21 0.065(4) 0.057(5) 0.054(5) -0.019(4) -0.017(4) -0.008(4)
C22 0.067(5) 0.046(4) 0.059(5) -0.015(4) 0.004(4) -0.003(4)
C23 0.046(4) 0.064(5) 0.058(4) -0.017(4) -0.021(3) -0.002(3)
C24 0.045(3) 0.052(4) 0.041(4) -0.007(3) -0.018(3) -0.003(3)
C25 0.072(5) 0.070(5) 0.055(5) -0.024(4) -0.029(4) -0.011(4)
C26 0.046(4) 0.053(5) 0.077(5) -0.016(4) -0.020(4) 0.009(3)
C27 0.038(3) 0.079(6) 0.070(5) -0.010(4) -0.025(3) -0.001(3)
C28 0.065(5) 0.066(6) 0.059(5) 0.016(4) -0.021(4) -0.004(4)
C30 0.068(5) 0.057(5) 0.062(5) -0.020(4) -0.031(4) 0.005(4)
C31 0.049(4) 0.087(6) 0.052(4) -0.019(4) -0.024(3) -0.009(4)
Cl0A 0.0585(10) 0.0621(12) 0.0602(11) -0.0158(9) -0.0294(9) -0.0105(8)

loop_
_atom_type_symbol
_atom_type_description
_atom_type_scat_dispersion_real
_atom_type_scat_dispersion_imag
_atom_type_scat_source
C C 0.0033 0.0016 'International Tables Vol C Tables 4.2.6.8 and 6.1.1.4'
H H 0.0000 0.0000 'International Tables Vol C Tables 4.2.6.8 and 6.1.1.4'
Cl Cl 0.1484 0.1585 'International Tables Vol C Tables 4.2.6.8 and 6.1.1.4'
N N 0.0061 0.0033 'International Tables Vol C Tables 4.2.6.8 and 6.1.1.4'
O O 0.0106 0.0060 'International Tables Vol C Tables 4.2.6.8 and 6.1.1.4'
Zn Zn 0.2839 1.4301 'International Tables Vol C Tables 4.2.6.8 and 6.1.1.4'

loop_
_geom_angle_atom_site_label_1
_geom_angle_atom_site_label_2
_geom_angle_atom_site_label_3
_geom_angle
_geom_angle_site_symmetry_1
_geom_angle_site_symmetry_3
_geom_angle_publ_flag
O Zn1 N 153.16(19) . . ?
O Zn1 N1AA 91.4(2) . . ?
O Zn1 Cl0A 102.48(16) . . ?
N0AA Zn1 N 73.3(2) . . ?
N0AA Zn1 O 80.0(2) . . ?
N0AA Zn1 N1AA 110.2(2) . . ?
N0AA Zn1 Cl0A 134.60(18) . . ?
N1AA Zn1 N 95.2(2) . . ?
N1AA Zn1 Cl0A 114.96(16) . . ?
Cl0A Zn1 N 98.25(14) . . ?
C10 N Zn1 131.7(4) . . ?
C24 N Zn1 110.5(4) . . ?
C24 N C10 117.6(5) . . ?
O C4 C6 119.8(6) . . ?
O C4 C11 123.0(7) . . ?
C11 C4 C6 117.1(6) . . ?
C4 O Zn1 113.5(4) . . ?
N0AA C6 C4 114.1(6) . . ?
N0AA C6 C25 124.6(7) . . ?
C25 C6 C4 121.3(7) . . ?
C22 C7 H7 120.9 . . ?
C25 C7 H7 120.9 . . ?
C25 C7 C22 118.3(7) . . ?
C10 C9 C26 118.7(6) . . ?
C10 C9 C27 119.1(6) . . ?
C26 C9 C27 122.2(7) . . ?
N C10 C9 121.9(6) . . ?
N C10 C23 118.0(6) . . ?
C9 C10 C23 120.1(6) . . ?
C4 C11 H11 120.6 . . ?
C22 C11 C4 118.9(8) . . ?
C22 C11 H11 120.6 . . ?
C21 C13 H13 120.2 . . ?
C28 C13 H13 120.2 . . ?
C28 C13 C21 119.5(8) . . ?
C6 N0AA Zn1 112.4(4) . . ?
C20 N0AA Zn1 121.4(5) . . ?
C20 N0AA C6 126.1(6) . . ?
C17 C15 H15 118.1 . . ?
N1AA C15 H15 118.1 . . ?
N1AA C15 C17 123.7(7) . . ?
C26 C16 H16 119.7 . . ?
C26 C16 C30 120.6(6) . . ?
C30 C16 H16 119.7 . . ?
C15 C17 H17 120.3 . . ?
C15 C17 C28 119.4(8) . . ?
C28 C17 H17 120.3 . . ?
C15 N1AA Zn1 125.6(5) . . ?
C15 N1AA C21 116.4(6) . . ?
C21 N1AA Zn1 117.5(5) . . ?
N0AA C20 H20 120.7 . . ?
N0AA C20 C24 118.6(6) . . ?
C24 C20 H20 120.7 . . ?
C13 C21 H21 118.6 . . ?
N1AA C21 C13 122.8(7) . . ?
N1AA C21 H21 118.6 . . ?
C7 C22 Cl 118.4(6) . . ?
C11 C22 Cl 117.2(7) . . ?
C11 C22 C7 124.4(7) . . ?
C10 C23 H23 120.6 . . ?
C30 C23 C10 118.7(7) . . ?
C30 C23 H23 120.6 . . ?
N C24 C20 116.0(6) . . ?
N C24 C31 123.3(6) . . ?
C31 C24 C20 120.6(6) . . ?
C6 C25 H25 120.0 . . ?
C7 C25 C6 120.0(8) . . ?
C7 C25 H25 120.0 . . ?
C9 C26 H26 119.7 . . ?
C16 C26 C9 120.6(7) . . ?
C16 C26 H26 119.7 . . ?
C9 C27 H27 120.8 . . ?
C31 C27 C9 118.5(7) . . ?
C31 C27 H27 120.8 . . ?
C13 C28 C17 118.0(8) . . ?
C13 C28 H28 121.0 . . ?
C17 C28 H28 121.0 . . ?
C16 C30 H30 119.4 . . ?
C23 C30 C16 121.2(7) . . ?
C23 C30 H30 119.4 . . ?
C24 C31 H31 120.2 . . ?
C27 C31 C24 119.6(6) . . ?
C27 C31 H31 120.2 . . ?

loop_
_geom_bond_atom_site_label_1
_geom_bond_atom_site_label_2
_geom_bond_distance
_geom_bond_site_symmetry_2
_geom_bond_publ_flag
Zn1 N 2.365(5) . ?
Zn1 O 2.066(5) . ?
Zn1 N0AA 2.061(6) . ?
Zn1 N1AA 2.077(6) . ?
Zn1 Cl0A 2.225(2) . ?
Cl C22 1.747(7) . ?
N C10 1.362(8) . ?
N C24 1.326(8) . ?
C4 O 1.285(7) . ?
C4 C6 1.437(10) . ?
C4 C11 1.419(10) . ?
C6 N0AA 1.397(8) . ?
C6 C25 1.409(9) . ?
C7 H7 0.9300 . ?
C7 C22 1.393(12) . ?
C7 C25 1.370(11) . ?
C9 C10 1.401(9) . ?
C9 C26 1.406(9) . ?
C9 C27 1.409(9) . ?
C10 C23 1.414(9) . ?
C11 H11 0.9300 . ?
C11 C22 1.366(10) . ?
C13 H13 0.9300 . ?
C13 C21 1.386(11) . ?
C13 C28 1.357(11) . ?
N0AA C20 1.281(9) . ?
C15 H15 0.9300 . ?
C15 C17 1.366(11) . ?
C15 N1AA 1.329(8) . ?
C16 H16 0.9300 . ?
C16 C26 1.351(10) . ?
C16 C30 1.387(10) . ?
C17 H17 0.9300 . ?
C17 C28 1.367(11) . ?
N1AA C21 1.332(9) . ?
C20 H20 0.9300 . ?
C20 C24 1.455(9) . ?
C21 H21 0.9300 . ?
C23 H23 0.9300 . ?
C23 C30 1.369(9) . ?
C24 C31 1.412(9) . ?
C25 H25 0.9300 . ?
C26 H26 0.9300 . ?
C27 H27 0.9300 . ?
C27 C31 1.345(10) . ?
C28 H28 0.9300 . ?
C30 H30 0.9300 . ?
C31 H31 0.9300 . ?

loop_
_geom_torsion_atom_site_label_1
_geom_torsion_atom_site_label_2
_geom_torsion_atom_site_label_3
_geom_torsion_atom_site_label_4
_geom_torsion
_geom_torsion_site_symmetry_1
_geom_torsion_site_symmetry_2
_geom_torsion_site_symmetry_3
_geom_torsion_site_symmetry_4
_geom_torsion_publ_flag
Zn1 N C10 C9 -174.0(5) . . . . ?
Zn1 N C10 C23 7.3(9) . . . . ?
Zn1 N C24 C20 -4.6(7) . . . . ?
Zn1 N C24 C31 175.9(5) . . . . ?
Zn1 N0AA C20 C24 -3.1(9) . . . . ?
Zn1 N1AA C21 C13 -172.4(6) . . . . ?
N Zn1 O C4 -4.0(8) . . . . ?
N Zn1 N0AA C6 176.9(5) . . . . ?
N Zn1 N0AA C20 0.4(5) . . . . ?
N Zn1 N1AA C15 99.3(6) . . . . ?
N Zn1 N1AA C21 -88.5(5) . . . . ?
N C10 C23 C30 179.6(6) . . . . ?
N C24 C31 C27 0.0(11) . . . . ?
C4 C6 N0AA Zn1 -1.3(7) . . . . ?
C4 C6 N0AA C20 174.9(6) . . . . ?
C4 C6 C25 C7 -1.4(11) . . . . ?
C4 C11 C22 Cl 178.6(5) . . . . ?
C4 C11 C22 C7 -1.2(12) . . . . ?
O Zn1 N C10 -177.0(5) . . . . ?
O Zn1 N C24 8.6(7) . . . . ?
O Zn1 N0AA C6 -0.3(4) . . . . ?
O Zn1 N0AA C20 -176.8(6) . . . . ?
O Zn1 N1AA C15 -106.7(6) . . . . ?
O Zn1 N1AA C21 65.4(5) . . . . ?
O C4 C6 N0AA 3.3(10) . . . . ?
O C4 C6 C25 -177.6(6) . . . . ?
O C4 C11 C22 178.8(7) . . . . ?
C6 C4 O Zn1 -3.5(8) . . . . ?
C6 C4 C11 C22 -0.2(10) . . . . ?
C6 N0AA C20 C24 -179.1(6) . . . . ?
C9 C10 C23 C30 1.0(10) . . . . ?
C9 C27 C31 C24 -1.4(11) . . . . ?
C10 N C24 C20 -179.9(6) . . . . ?
C10 N C24 C31 0.7(10) . . . . ?
C10 C9 C26 C16 1.5(11) . . . . ?
C10 C9 C27 C31 2.0(10) . . . . ?
C10 C23 C30 C16 -1.5(11) . . . . ?
C11 C4 O Zn1 177.5(5) . . . . ?
C11 C4 C6 N0AA -177.6(6) . . . . ?
C11 C4 C6 C25 1.5(10) . . . . ?
N0AA Zn1 N C10 176.8(6) . . . . ?
N0AA Zn1 N C24 2.4(4) . . . . ?
N0AA Zn1 O C4 2.0(5) . . . . ?
N0AA Zn1 N1AA C15 173.4(5) . . . . ?
N0AA Zn1 N1AA C21 -14.4(6) . . . . ?
N0AA C6 C25 C7 177.5(7) . . . . ?
N0AA C20 C24 N 5.4(9) . . . . ?
N0AA C20 C24 C31 -175.1(6) . . . . ?
C15 C17 C28 C13 3.1(12) . . . . ?
C15 N1AA C21 C13 0.5(10) . . . . ?
C17 C15 N1AA Zn1 172.2(6) . . . . ?
C17 C15 N1AA C21 0.0(10) . . . . ?
N1AA Zn1 N C10 -73.6(6) . . . . ?
N1AA Zn1 N C24 112.1(5) . . . . ?
N1AA Zn1 O C4 -108.3(5) . . . . ?
N1AA Zn1 N0AA C6 87.5(5) . . . . ?
N1AA Zn1 N0AA C20 -89.0(6) . . . . ?
N1AA C15 C17 C28 -1.8(12) . . . . ?
C20 C24 C31 C27 -179.4(7) . . . . ?
C21 C13 C28 C17 -2.6(12) . . . . ?
C22 C7 C25 C6 0.1(12) . . . . ?
C24 N C10 C9 0.0(9) . . . . ?
C24 N C10 C23 -178.6(6) . . . . ?
C25 C6 N0AA Zn1 179.6(6) . . . . ?
C25 C6 N0AA C20 -4.1(11) . . . . ?
C25 C7 C22 Cl -178.5(6) . . . . ?
C25 C7 C22 C11 1.3(13) . . . . ?
C26 C9 C10 N -179.5(6) . . . . ?
C26 C9 C10 C23 -0.9(10) . . . . ?
C26 C9 C27 C31 -179.9(7) . . . . ?
C26 C16 C30 C23 2.1(12) . . . . ?
C27 C9 C10 N -1.3(10) . . . . ?
C27 C9 C10 C23 177.3(7) . . . . ?
C27 C9 C26 C16 -176.7(7) . . . . ?
C28 C13 C21 N1AA 0.9(12) . . . . ?
C30 C16 C26 C9 -2.0(12) . . . . ?
Cl0A Zn1 N C10 42.6(6) . . . . ?
Cl0A Zn1 N C24 -131.8(4) . . . . ?
Cl0A Zn1 O C4 135.8(5) . . . . ?
Cl0A Zn1 N0AA C6 -98.0(5) . . . . ?
Cl0A Zn1 N0AA C20 85.5(6) . . . . ?
Cl0A Zn1 N1AA C15 -2.2(6) . . . . ?
Cl0A Zn1 N1AA C21 169.9(4) . . . . ?
